data_7018118
loop_
_publ_author_name
'Konidaris, Konstantis F.'
'Polyzou, Christina D.'
'Kostakis, George E.'
'Tasiopoulos, Anastasios J.'
'Roubeau, Olivier'
'Teat, Simon J.'
'Manessi-Zoupa, Evy'
'Powell, Annie K.'
'Perlepes, Spyros P.'

_publ_section_title
;
 Metal ion-assisted transformations of 2-pyridinealdoxime and
 hexafluorophosphate.
;
_journal_issue 10
_journal_name_full 'Dalton transactions (Cambridge, England : 2003)'
_journal_page_first 2862
_journal_page_last 2865
_journal_paper_doi 10.1039/c1dt11881a
_journal_volume 41
_journal_year 2012
_chemical_formula_moiety 'C24 H24 F2 N8 O10 P2 Zn2 '
_chemical_formula_sum 'C24 H24 F2 N8 O10 P2 Zn2'
_chemical_formula_weight 815.23
_space_group_IT_number 14
_symmetry_cell_setting monoclinic
_symmetry_space_group_name_Hall '-P 2yn'
_symmetry_space_group_name_H-M 'P 1 21/n 1'
_atom_sites_solution_hydrogens geom
_atom_sites_solution_primary direct
_atom_sites_solution_secondary difmap
_audit_creation_method SHELXL-97
_cell_angle_alpha 90.00
_cell_angle_beta 90.663(3)
_cell_angle_gamma 90.00
_cell_formula_units_Z 2
_cell_length_a 9.1885(3)
_cell_length_b 12.1035(5)
_cell_length_c 13.9159(5)
_cell_measurement_reflns_used 8696
_cell_measurement_temperature 100(2)
_cell_measurement_theta_max 30.3464
_cell_measurement_theta_min 3.1286
_cell_volume 1547.53(10)
_computing_cell_refinement 'CrysAlis RED (Oxford Diffraction, 2006)'
_computing_data_collection 'CrysAlis CCD (Oxford Diffraction, 2006)'
_computing_data_reduction 'CrysAlis RED (Oxford Diffraction, 2006)'
_computing_molecular_graphics ' PLATON (Spek, 1990); MERCURY (Bruno et al. 2002)'
_computing_publication_material 'WINGX (Farrugia, 1999'
_computing_structure_refinement 'SHELXL-97 (Sheldrick, 1997'
_computing_structure_solution 'SIR92 (Altomare et al., 1994)'
_diffrn_ambient_temperature 100(2)
_diffrn_detector_area_resol_mean 16.0288
_diffrn_measured_fraction_theta_full 0.991
_diffrn_measured_fraction_theta_max 0.991
_diffrn_measurement_device_type 'Oxford Diffraction Xcalibur-3 with Sapphire CCD'
_diffrn_measurement_method '\w/\f scans'
_diffrn_radiation_monochromator graphite
_diffrn_radiation_source 'Enhance (Mo) X-ray source'
_diffrn_radiation_type MoK\a
_diffrn_radiation_wavelength 0.71073
_diffrn_reflns_av_R_equivalents 0.0180
_diffrn_reflns_av_sigmaI/netI 0.0226
_diffrn_reflns_limit_h_max 11
_diffrn_reflns_limit_h_min -12
_diffrn_reflns_limit_k_max 15
_diffrn_reflns_limit_k_min -11
_diffrn_reflns_limit_l_max 18
_diffrn_reflns_limit_l_min -17
_diffrn_reflns_number 12593
_diffrn_reflns_theta_full 28.00
_diffrn_reflns_theta_max 28.00
_diffrn_reflns_theta_min 3.13
_exptl_absorpt_coefficient_mu 1.734
_exptl_absorpt_correction_T_max 0.7857
_exptl_absorpt_correction_T_min 0.6410
_exptl_absorpt_correction_type multi-scan
_exptl_absorpt_process_details 'Empirical absorption correction (CrysAlis RED, Oxford Diffraction)'
_exptl_crystal_colour colourless
_exptl_crystal_density_diffrn 1.749
_exptl_crystal_density_method 'not measured'
_exptl_crystal_description prism
_exptl_crystal_F_000 824
_exptl_crystal_size_max 0.32
_exptl_crystal_size_mid 0.24
_exptl_crystal_size_min 0.14
_refine_diff_density_max 0.310
_refine_diff_density_min -0.394
_refine_diff_density_rms 0.059
_refine_ls_extinction_method none
_refine_ls_goodness_of_fit_ref 1.024
_refine_ls_hydrogen_treatment mixed
_refine_ls_matrix_type full
_refine_ls_number_parameters 223
_refine_ls_number_reflns 3695
_refine_ls_number_restraints 1
_refine_ls_restrained_S_all 1.025
_refine_ls_R_factor_all 0.0279
_refine_ls_R_factor_gt 0.0218
_refine_ls_shift/su_max 0.000
_refine_ls_shift/su_mean 0.000
_refine_ls_structure_factor_coef Fsqd
_refine_ls_weighting_details 'calc w=1/[\s^2^(Fo^2^)+(0.0380P)^2^+0.0000P] where P=(Fo^2^+2Fc^2^)/3'
_refine_ls_weighting_scheme calc
_refine_ls_wR_factor_gt 0.0569
_refine_ls_wR_factor_ref 0.0582
_reflns_number_gt 3031
_reflns_number_total 3695
_reflns_threshold_expression >2\s(I)
_cod_data_source_file c1dt11881a.txt
_cod_data_source_block kk135d
_cod_original_formula_sum 'C24 H24 F2 N8 O10 P2 Zn2 '
_cod_database_code 7018118

loop_
_symmetry_equiv_pos_as_xyz
'x, y, z'
'-x+1/2, y+1/2, -z+1/2'
'-x, -y, -z'
'x-1/2, -y-1/2, z-1/2'

loop_
_atom_site_label
_atom_site_type_symbol
_atom_site_fract_x
_atom_site_fract_y
_atom_site_fract_z
_atom_site_U_iso_or_equiv
_atom_site_adp_type
_atom_site_occupancy
_atom_site_symmetry_multiplicity
_atom_site_calc_flag
_atom_site_refinement_flags
Zn Zn 0.170520(17) 0.163697(13) 0.020383(11) 0.01406(6) Uani 1 1 d .
C1 C 0.40926(17) 0.19167(12) 0.18279(11) 0.0188(3) Uani 1 1 d .
H1 H 0.3302 0.2009 0.2232 0.023 Uiso 1 1 calc R
C2 C 0.54785(17) 0.20074(13) 0.22179(12) 0.0210(3) Uani 1 1 d .
H2 H 0.5618 0.2174 0.2865 0.025 Uiso 1 1 calc R
C3 C 0.66499(18) 0.18439(13) 0.16225(12) 0.0239(4) Uani 1 1 d .
H3 H 0.7595 0.1904 0.1862 0.029 Uiso 1 1 calc R
C4 C 0.64029(17) 0.15893(12) 0.06643(12) 0.0224(3) Uani 1 1 d .
H4 H 0.7178 0.1457 0.0256 0.027 Uiso 1 1 calc R
C5 C 0.49818(16) 0.15348(11) 0.03243(11) 0.0169(3) Uani 1 1 d .
C6 C 0.46310(17) 0.12570(12) -0.06757(11) 0.0192(3) Uani 1 1 d .
H6 H 0.5363 0.1119 -0.1116 0.023 Uiso 1 1 calc R
C7 C 0.26493(18) 0.40061(13) -0.06604(12) 0.0245(4) Uani 1 1 d .
H7 H 0.3053 0.3603 -0.1160 0.029 Uiso 1 1 calc R
C8 C 0.2778(2) 0.51508(14) -0.06758(14) 0.0346(4) Uani 1 1 d .
H8 H 0.3262 0.5506 -0.1171 0.042 Uiso 1 1 calc R
C9 C 0.2166(2) 0.57498(15) 0.00672(14) 0.0405(5) Uani 1 1 d .
H9 H 0.2222 0.6517 0.0075 0.049 Uiso 1 1 calc R
C10 C 0.1477(2) 0.51925(13) 0.07919(13) 0.0328(4) Uani 1 1 d .
H10 H 0.1067 0.5580 0.1298 0.039 Uiso 1 1 calc R
C11 C 0.13976(17) 0.40484(12) 0.07640(11) 0.0212(3) Uani 1 1 d .
C12 C 0.07023(17) 0.34235(12) 0.15283(12) 0.0205(3) Uani 1 1 d .
H12 H 0.0273 0.3787 0.2041 0.025 Uiso 1 1 calc R
N1 N 0.38336(13) 0.17043(9) 0.09019(9) 0.0155(3) Uani 1 1 d .
N2 N 0.32962(14) 0.12094(10) -0.09251(9) 0.0171(3) Uani 1 1 d .
N3 N 0.19748(14) 0.34581(10) 0.00366(9) 0.0188(3) Uani 1 1 d .
N4 N 0.06926(13) 0.23700(10) 0.14816(9) 0.0167(3) Uani 1 1 d .
O1 O 0.30426(13) 0.09169(9) -0.18700(7) 0.0225(2) Uani 1 1 d .
HO1 H 0.216(2) 0.0709(16) -0.1873(13) 0.034 Uiso 1 1 d .
O2 O 0.01123(12) 0.18645(9) 0.22794(8) 0.0198(2) Uani 1 1 d D
HO2 H 0.003(2) 0.1224(12) 0.2126(14) 0.030 Uiso 1 1 d D
O3 O 0.15233(11) 0.00544(8) 0.05930(8) 0.0181(2) Uani 1 1 d .
O4 O -0.00418(11) 0.17108(8) -0.06827(8) 0.0180(2) Uani 1 1 d .
O5 O -0.03556(12) -0.01860(9) 0.18971(7) 0.0215(2) Uani 1 1 d .
F F 0.19123(10) -0.12666(8) 0.18681(7) 0.0257(2) Uani 1 1 d .
P P 0.06874(4) -0.07308(3) 0.12059(3) 0.01530(9) Uani 1 1 d .

loop_
_atom_site_aniso_label
_atom_site_aniso_U_11
_atom_site_aniso_U_22
_atom_site_aniso_U_33
_atom_site_aniso_U_23
_atom_site_aniso_U_13
_atom_site_aniso_U_12
Zn 0.01395(10) 0.01568(9) 0.01259(10) -0.00105(7) 0.00235(6) -0.00117(7)
C1 0.0171(8) 0.0214(7) 0.0180(8) -0.0034(6) 0.0020(6) 0.0017(6)
C2 0.0212(8) 0.0231(8) 0.0187(8) -0.0039(6) -0.0032(6) 0.0020(6)
C3 0.0149(8) 0.0273(8) 0.0295(9) -0.0019(7) -0.0029(6) 0.0013(6)
C4 0.0155(8) 0.0241(8) 0.0277(9) -0.0034(7) 0.0059(6) 0.0009(6)
C5 0.0187(8) 0.0138(7) 0.0182(8) -0.0008(6) 0.0041(6) -0.0020(6)
C6 0.0169(8) 0.0235(7) 0.0174(8) -0.0012(6) 0.0079(6) -0.0005(6)
C7 0.0292(9) 0.0255(8) 0.0187(8) 0.0003(7) -0.0014(7) -0.0040(7)
C8 0.0475(12) 0.0262(9) 0.0301(10) 0.0077(8) -0.0014(8) -0.0109(8)
C9 0.0633(14) 0.0186(9) 0.0395(12) 0.0015(8) -0.0053(10) -0.0073(9)
C10 0.0473(12) 0.0197(8) 0.0314(10) -0.0039(7) -0.0010(8) 0.0020(8)
C11 0.0237(8) 0.0201(7) 0.0199(8) -0.0043(6) -0.0038(6) 0.0020(6)
C12 0.0206(8) 0.0229(8) 0.0179(8) -0.0057(6) -0.0002(6) 0.0044(6)
N1 0.0157(6) 0.0151(6) 0.0157(6) -0.0025(5) 0.0026(5) -0.0006(5)
N2 0.0217(7) 0.0167(6) 0.0131(6) -0.0016(5) 0.0040(5) -0.0036(5)
N3 0.0202(7) 0.0187(6) 0.0174(7) -0.0006(5) -0.0019(5) -0.0019(5)
N4 0.0137(6) 0.0222(6) 0.0141(6) -0.0006(5) 0.0007(5) -0.0003(5)
O1 0.0216(6) 0.0331(6) 0.0128(5) -0.0046(5) 0.0041(4) -0.0081(5)
O2 0.0198(6) 0.0232(5) 0.0166(6) -0.0016(4) 0.0060(4) -0.0022(5)
O3 0.0179(6) 0.0170(5) 0.0195(5) 0.0016(4) 0.0053(4) -0.0007(4)
O4 0.0190(6) 0.0169(5) 0.0180(5) 0.0004(4) -0.0019(4) -0.0009(4)
O5 0.0220(6) 0.0253(6) 0.0172(6) -0.0032(4) 0.0052(4) -0.0062(5)
F 0.0243(5) 0.0279(5) 0.0246(5) 0.0073(4) -0.0083(4) -0.0034(4)
P 0.01496(19) 0.01730(18) 0.01364(19) 0.00143(14) 0.00027(14) -0.00231(14)

loop_
_atom_type_symbol
_atom_type_description
_atom_type_scat_dispersion_real
_atom_type_scat_dispersion_imag
_atom_type_scat_source
C C 0.0033 0.0016 'International Tables Vol C Tables 4.2.6.8 and 6.1.1.4'
H H 0.0000 0.0000 'International Tables Vol C Tables 4.2.6.8 and 6.1.1.4'
N N 0.0061 0.0033 'International Tables Vol C Tables 4.2.6.8 and 6.1.1.4'
O O 0.0106 0.0060 'International Tables Vol C Tables 4.2.6.8 and 6.1.1.4'
P P 0.1023 0.0942 'International Tables Vol C Tables 4.2.6.8 and 6.1.1.4'
F F 0.0171 0.0103 'International Tables Vol C Tables 4.2.6.8 and 6.1.1.4'
Zn Zn 0.2839 1.4301 'International Tables Vol C Tables 4.2.6.8 and 6.1.1.4'

loop_
_geom_angle_atom_site_label_1
_geom_angle_atom_site_label_2
_geom_angle_atom_site_label_3
_geom_angle
_geom_angle_site_symmetry_1
_geom_angle_site_symmetry_3
O3 Zn O4 98.04(4) . .
O3 Zn N1 89.57(4) . .
O4 Zn N1 167.82(4) . .
O3 Zn N4 97.46(4) . .
O4 Zn N4 97.78(4) . .
N1 Zn N4 90.59(4) . .
O3 Zn N2 91.50(4) . .
O4 Zn N2 95.94(5) . .
N1 Zn N2 74.26(5) . .
N4 Zn N2 162.37(5) . .
O3 Zn N3 170.18(5) . .
O4 Zn N3 88.91(4) . .
N1 Zn N3 84.79(4) . .
N4 Zn N3 74.61(5) . .
N2 Zn N3 94.69(5) . .
N1 C1 C2 123.24(14) . .
N1 C1 H1 118.4 . .
C2 C1 H1 118.4 . .
C3 C2 C1 118.29(15) . .
C3 C2 H2 120.9 . .
C1 C2 H2 120.9 . .
C2 C3 C4 119.32(15) . .
C2 C3 H3 120.3 . .
C4 C3 H3 120.3 . .
C3 C4 C5 118.87(14) . .
C3 C4 H4 120.6 . .
C5 C4 H4 120.6 . .
N1 C5 C4 121.98(14) . .
N1 C5 C6 115.85(13) . .
C4 C5 C6 122.14(14) . .
N2 C6 C5 118.08(13) . .
N2 C6 H6 121.0 . .
C5 C6 H6 121.0 . .
N3 C7 C8 123.16(16) . .
N3 C7 H7 118.4 . .
C8 C7 H7 118.4 . .
C9 C8 C7 118.29(17) . .
C9 C8 H8 120.9 . .
C7 C8 H8 120.9 . .
C10 C9 C8 118.99(16) . .
C10 C9 H9 120.5 . .
C8 C9 H9 120.5 . .
C9 C10 C11 119.62(17) . .
C9 C10 H10 120.2 . .
C11 C10 H10 120.2 . .
N3 C11 C10 121.81(15) . .
N3 C11 C12 116.80(13) . .
C10 C11 C12 121.38(15) . .
N4 C12 C11 118.92(14) . .
N4 C12 H12 120.5 . .
C11 C12 H12 120.5 . .
C1 N1 C5 118.24(13) . .
C1 N1 Zn 126.06(10) . .
C5 N1 Zn 115.68(10) . .
C6 N2 O1 115.06(12) . .
C6 N2 Zn 115.93(10) . .
O1 N2 Zn 129.00(9) . .
C7 N3 C11 118.11(13) . .
C7 N3 Zn 128.35(11) . .
C11 N3 Zn 113.51(10) . .
C12 N4 O2 113.85(12) . .
C12 N4 Zn 116.14(10) . .
O2 N4 Zn 129.90(9) . .
N2 O1 HO1 103.3(13) . .
N4 O2 HO2 104.5(14) . .
P O3 Zn 144.00(7) . .
P O4 Zn 124.49(6) 3 .
O3 P O4 115.21(6) . 3
O3 P O5 114.71(6) . .
O4 P O5 113.57(6) 3 .
O3 P F 103.04(6) . .
O4 P F 103.37(6) 3 .
O5 P F 105.00(6) . .

loop_
_geom_bond_atom_site_label_1
_geom_bond_atom_site_label_2
_geom_bond_distance
_geom_bond_site_symmetry_2
Zn O3 1.9981(10) .
Zn O4 2.0152(11) .
Zn N1 2.1751(13) .
Zn N4 2.2030(12) .
Zn N2 2.2195(12) .
Zn N3 2.2306(12) .
C1 N1 1.333(2) .
C1 C2 1.383(2) .
C1 H1 0.9300 .
C2 C3 1.380(2) .
C2 H2 0.9300 .
C3 C4 1.385(2) .
C3 H3 0.9300 .
C4 C5 1.385(2) .
C4 H4 0.9300 .
C5 N1 1.3494(18) .
C5 C6 1.464(2) .
C6 N2 1.2720(19) .
C6 H6 0.9300 .
C7 N3 1.334(2) .
C7 C8 1.391(2) .
C7 H7 0.9300 .
C8 C9 1.387(3) .
C8 H8 0.9300 .
C9 C10 1.374(3) .
C9 H9 0.9300 .
C10 C11 1.387(2) .
C10 H10 0.9300 .
C11 N3 1.3524(19) .
C11 C12 1.458(2) .
C12 N4 1.2768(19) .
C12 H12 0.9300 .
N2 O1 1.3791(16) .
N4 O2 1.3801(16) .
O1 HO1 0.849(19) .
O2 HO2 0.807(14) .
O3 P 1.4952(11) .
O4 P 1.5096(10) 3
O5 P 1.5165(11) .
F P 1.5851(9) .
P O4 1.5097(10) 3
